data_7246392
loop_
_publ_author_name
'Yu, Xiaotan'
'Gu, Xiaoxia'
'Zhao, Yunpeng'
'Wang, Fengqing'
'Sun, Weiguang'
'Qi, Changxing'
'Gu, Lianghu'
'Zhang, Yonghui'

_publ_section_title
;
 Collective synthesis of aspulvinone and its analogues by vinylogous aldol
 condensation of substituted tetronic acids with aldehydes.
;
_journal_issue 7
_journal_name_full 'RSC advances'
_journal_page_first 4859
_journal_page_last 4864
_journal_paper_doi 10.1039/d2ra08133d
_journal_volume 13
_journal_year 2023
_chemical_absolute_configuration unk
_chemical_formula_sum 'C20 H18 O5'
_chemical_formula_weight 338.34
_space_group_crystal_system monoclinic
_space_group_IT_number 4
_space_group_name_Hall 'P 2yb'
_space_group_name_H-M_alt 'P 1 21 1'
_atom_sites_solution_hydrogens geom
_audit_creation_method SHELXL-2014/7
_audit_update_record
;
2022-09-01 deposited with the CCDC.	2023-01-30 downloaded from the CCDC.
;
_cell_angle_alpha 90
_cell_angle_beta 94.087(2)
_cell_angle_gamma 90
_cell_formula_units_Z 4
_cell_length_a 11.9556(2)
_cell_length_b 7.1740(2)
_cell_length_c 18.9601(4)
_cell_measurement_reflns_used 22978
_cell_measurement_temperature 293(2)
_cell_measurement_theta_max 73.639
_cell_measurement_theta_min 4.239
_cell_volume 1622.06(6)
_computing_structure_refinement 'SHELXL-2014/7 (Sheldrick, 2014)'
_diffrn_ambient_temperature 293(2)
_diffrn_measured_fraction_theta_full 1.000
_diffrn_measured_fraction_theta_max 0.995
_diffrn_measurement_device_type ccd
_diffrn_radiation_type CuK\a
_diffrn_radiation_wavelength 1.54178
_diffrn_reflns_av_unetI/netI 0.0131
_diffrn_reflns_Laue_measured_fraction_full 1.000
_diffrn_reflns_Laue_measured_fraction_max 0.995
_diffrn_reflns_limit_h_max 14
_diffrn_reflns_limit_h_min -14
_diffrn_reflns_limit_k_max 8
_diffrn_reflns_limit_k_min -8
_diffrn_reflns_limit_l_max 23
_diffrn_reflns_limit_l_min -23
_diffrn_reflns_number 10514
_diffrn_reflns_point_group_measured_fraction_full 1.000
_diffrn_reflns_point_group_measured_fraction_max 0.992
_diffrn_reflns_theta_full 67.679
_diffrn_reflns_theta_max 73.910
_diffrn_reflns_theta_min 3.706
_exptl_absorpt_coefficient_mu 0.821
_exptl_absorpt_correction_type multi-scan
_exptl_absorpt_process_details sadabs
_exptl_crystal_colour colorless
_exptl_crystal_density_diffrn 1.385
_exptl_crystal_description Block
_exptl_crystal_F_000 712
_exptl_crystal_size_max 0.200
_exptl_crystal_size_mid 0.200
_exptl_crystal_size_min 0.200
_exptl_transmission_factor_max 0.864
_exptl_transmission_factor_min 0.864
_refine_diff_density_max 0.180
_refine_diff_density_min -0.266
_refine_diff_density_rms 0.059
_refine_ls_abs_structure_details
;
 Classical Flack method preferred over Parsons because s.u. lower.
;
_refine_ls_abs_structure_Flack 0.45(10)
_refine_ls_extinction_method none
_refine_ls_goodness_of_fit_ref 0.867
_refine_ls_hydrogen_treatment constr
_refine_ls_matrix_type full
_refine_ls_number_parameters 458
_refine_ls_number_reflns 10514
_refine_ls_number_restraints 1
_refine_ls_restrained_S_all 0.867
_refine_ls_R_factor_all 0.0420
_refine_ls_R_factor_gt 0.0415
_refine_ls_shift/su_max 0.000
_refine_ls_shift/su_mean 0.000
_refine_ls_structure_factor_coef Fsqd
_refine_ls_weighting_details 'w=1/[\s^2^(Fo^2^)+(0.1108P)^2^+0.3077P] where P=(Fo^2^+2Fc^2^)/3'
_refine_ls_weighting_scheme calc
_refine_ls_wR_factor_gt 0.1172
_refine_ls_wR_factor_ref 0.1179
_reflns_Friedel_coverage 0.841
_reflns_Friedel_fraction_full 1.000
_reflns_Friedel_fraction_max 0.989
_reflns_number_gt 10275
_reflns_number_total 10514
_reflns_threshold_expression 'I > 2\s(I)'
_cod_data_source_file d2ra08133d2.cif
_cod_data_source_block 0323_YXT-1_twin1_hklf5
_cod_original_sg_symbol_H-M 'P 21'
_cod_database_code 7246392
_shelx_shelxl_version_number 2014/7
_shelx_space_group_comment
;
The symmetry employed for this shelxl refinement is uniquely defined
by the following loop, which should always be used as a source of
symmetry information in preference to the above space-group names.
They are only intended as comments.
;
_shelx_estimated_absorpt_t_min 0.853
_shelx_estimated_absorpt_t_max 0.853

loop_
_space_group_symop_operation_xyz
'x, y, z'
'-x, y+1/2, -z'

loop_
_atom_site_label
_atom_site_type_symbol
_atom_site_fract_x
_atom_site_fract_y
_atom_site_fract_z
_atom_site_U_iso_or_equiv
_atom_site_adp_type
_atom_site_occupancy
_atom_site_site_symmetry_order
_atom_site_calc_flag
_atom_site_refinement_flags_posn
_atom_site_refinement_flags_adp
_atom_site_refinement_flags_occupancy
_atom_site_disorder_assembly
_atom_site_disorder_group
C1 C 0.2052(3) 0.8582(6) 0.65564(15) 0.0292(8) Uani 1 1 d . . . . .
H1A H 0.2031 0.9911 0.6500 0.044 Uiso 1 1 calc R U . . .
H1B H 0.1865 0.8264 0.7026 0.044 Uiso 1 1 calc R U . . .
H1C H 0.1520 0.8018 0.6218 0.044 Uiso 1 1 calc R U . . .
C2 C 0.3474(2) 0.7919(4) 0.57682(13) 0.0165(5) Uani 1 1 d . . . . .
C3 C 0.2822(2) 0.8602(4) 0.51820(13) 0.0163(6) Uani 1 1 d . . . . .
H3 H 0.2131 0.9153 0.5241 0.020 Uiso 1 1 calc R U . . .
C4 C 0.3214(2) 0.8455(4) 0.45126(14) 0.0164(5) Uani 1 1 d . . . . .
H4 H 0.2773 0.8899 0.4125 0.020 Uiso 1 1 calc R U . . .
C5 C 0.4255(2) 0.7654(4) 0.44070(13) 0.0160(5) Uani 1 1 d . . . . .
C6 C 0.4909(2) 0.7029(4) 0.50060(15) 0.0174(5) Uani 1 1 d . . . . .
H6 H 0.5612 0.6519 0.4951 0.021 Uiso 1 1 calc R U . . .
C7 C 0.4526(2) 0.7159(4) 0.56748(14) 0.0182(6) Uani 1 1 d . . . . .
H7 H 0.4973 0.6737 0.6064 0.022 Uiso 1 1 calc R U . . .
C8 C 0.4727(2) 0.7473(4) 0.37182(14) 0.0172(5) Uani 1 1 d . . . . .
H8 H 0.5489 0.7207 0.3732 0.021 Uiso 1 1 calc R U . . .
C9 C 0.4207(2) 0.7640(4) 0.30664(14) 0.0168(5) Uani 1 1 d . . . . .
C10 C 0.4682(2) 0.7530(4) 0.23856(14) 0.0163(6) Uani 1 1 d . . . . .
C11 C 0.3864(2) 0.7768(4) 0.18585(14) 0.0157(5) Uani 1 1 d . . . . .
C12 C 0.2817(2) 0.8011(4) 0.22128(13) 0.0171(6) Uani 1 1 d . . . . .
C13 C 0.6440(3) 0.8829(5) 0.22286(17) 0.0281(7) Uani 1 1 d . . . . .
H13A H 0.6131 0.9450 0.1810 0.042 Uiso 1 1 calc R U . . .
H13B H 0.7203 0.8484 0.2168 0.042 Uiso 1 1 calc R U . . .
H13C H 0.6416 0.9650 0.2627 0.042 Uiso 1 1 calc R U . . .
C14 C 0.3900(2) 0.7752(4) 0.10835(13) 0.0166(5) Uani 1 1 d . . . . .
C15 C 0.4843(2) 0.7074(4) 0.07638(14) 0.0178(6) Uani 1 1 d . . . . .
H15 H 0.5461 0.6655 0.1046 0.021 Uiso 1 1 calc R U . . .
C16 C 0.4868(2) 0.7019(4) 0.00298(14) 0.0181(6) Uani 1 1 d . . . . .
H16 H 0.5493 0.6553 -0.0176 0.022 Uiso 1 1 calc R U . . .
C17 C 0.3946(2) 0.7671(4) -0.03942(14) 0.0173(5) Uani 1 1 d . . . . .
C18 C 0.3004(2) 0.8330(4) -0.00909(14) 0.0184(6) Uani 1 1 d . . . . .
H18 H 0.2385 0.8736 -0.0375 0.022 Uiso 1 1 calc R U . . .
C19 C 0.2989(2) 0.8382(4) 0.06435(14) 0.0187(6) Uani 1 1 d . . . . .
H19 H 0.2360 0.8846 0.0845 0.022 Uiso 1 1 calc R U . . .
C20 C 0.3130(2) 0.8230(5) -0.15620(14) 0.0236(7) Uani 1 1 d . . . . .
H20A H 0.2487 0.7460 -0.1501 0.035 Uiso 1 1 calc R U . . .
H20B H 0.3319 0.8172 -0.2045 0.035 Uiso 1 1 calc R U . . .
H20C H 0.2962 0.9495 -0.1443 0.035 Uiso 1 1 calc R U . . .
C21 C -0.0380(3) 0.2182(6) 0.65987(15) 0.0279(7) Uani 1 1 d . . . . .
H21A H -0.0960 0.2726 0.6288 0.042 Uiso 1 1 calc R U . . .
H21B H -0.0533 0.2417 0.7081 0.042 Uiso 1 1 calc R U . . .
H21C H -0.0355 0.0862 0.6519 0.042 Uiso 1 1 calc R U . . .
C22 C 0.0980(2) 0.2900(4) 0.57830(13) 0.0166(5) Uani 1 1 d . . . . .
C23 C 0.1985(2) 0.3787(4) 0.56630(14) 0.0186(6) Uani 1 1 d . . . . .
H23 H 0.2407 0.4346 0.6036 0.022 Uiso 1 1 calc R U . . .
C24 C 0.2354(2) 0.3834(4) 0.49897(14) 0.0171(6) Uani 1 1 d . . . . .
H24 H 0.3025 0.4434 0.4914 0.021 Uiso 1 1 calc R U . . .
C25 C 0.1735(2) 0.2992(4) 0.44155(13) 0.0164(5) Uani 1 1 d . . . . .
C26 C 0.0749(2) 0.2051(4) 0.45503(13) 0.0171(5) Uani 1 1 d . . . . .
H26 H 0.0343 0.1444 0.4182 0.021 Uiso 1 1 calc R U . . .
C27 C 0.0362(2) 0.2006(4) 0.52273(14) 0.0178(6) Uani 1 1 d . . . . .
H27 H -0.0300 0.1388 0.5308 0.021 Uiso 1 1 calc R U . . .
C28 C 0.2156(2) 0.3186(4) 0.37152(14) 0.0166(5) Uani 1 1 d . . . . .
H28 H 0.2875 0.3676 0.3705 0.020 Uiso 1 1 calc R U . . .
C29 C 0.1641(2) 0.2749(4) 0.30808(14) 0.0166(5) Uani 1 1 d . . . . .
C30 C 0.2027(2) 0.3063(4) 0.23881(14) 0.0169(6) Uani 1 1 d . . . . .
C31 C 0.1244(2) 0.2492(4) 0.18806(14) 0.0164(6) Uani 1 1 d . . . . .
C32 C 0.0302(2) 0.1790(4) 0.22652(13) 0.0182(6) Uani 1 1 d . . . . .
C33 C 0.3933(3) 0.2650(5) 0.2184(2) 0.0338(8) Uani 1 1 d . . . . .
H33A H 0.4095 0.1861 0.2587 0.051 Uiso 1 1 calc R U . . .
H33B H 0.4589 0.3361 0.2095 0.051 Uiso 1 1 calc R U . . .
H33C H 0.3718 0.1898 0.1778 0.051 Uiso 1 1 calc R U . . .
C34 C 0.1252(2) 0.2509(4) 0.11041(13) 0.0172(6) Uani 1 1 d . . . . .
C35 C 0.2065(2) 0.3537(4) 0.07767(14) 0.0199(6) Uani 1 1 d . . . . .
H35 H 0.2572 0.4263 0.1051 0.024 Uiso 1 1 calc R U . . .
C36 C 0.2124(2) 0.3489(5) 0.00481(14) 0.0205(6) Uani 1 1 d . . . . .
H36 H 0.2671 0.4171 -0.0163 0.025 Uiso 1 1 calc R U . . .
C37 C 0.1358(2) 0.2411(4) -0.03650(13) 0.0182(6) Uani 1 1 d . . . . .
C38 C 0.0526(2) 0.1425(4) -0.00571(14) 0.0195(6) Uani 1 1 d . . . . .
H38 H 0.0002 0.0741 -0.0336 0.023 Uiso 1 1 calc R U . . .
C39 C 0.0481(2) 0.1469(4) 0.06803(14) 0.0186(6) Uani 1 1 d . . . . .
H39 H -0.0072 0.0795 0.0890 0.022 Uiso 1 1 calc R U . . .
C40 C 0.0712(3) 0.1434(5) -0.15309(15) 0.0273(7) Uani 1 1 d . . . . .
H40A H 0.0708 0.0141 -0.1400 0.041 Uiso 1 1 calc R U . . .
H40B H 0.0907 0.1549 -0.2011 0.041 Uiso 1 1 calc R U . . .
H40C H -0.0019 0.1956 -0.1487 0.041 Uiso 1 1 calc R U . . .
O1 O 0.31524(17) 0.7913(3) 0.64458(9) 0.0206(4) Uani 1 1 d . . . . .
O2 O 0.30717(16) 0.7979(3) 0.29432(9) 0.0182(4) Uani 1 1 d . . . . .
O3 O 0.18603(17) 0.8216(3) 0.19874(10) 0.0214(5) Uani 1 1 d . . . . .
O4 O 0.57924(17) 0.7180(3) 0.23491(10) 0.0199(4) Uani 1 1 d . . . . .
O5 O 0.40582(17) 0.7579(3) -0.11095(10) 0.0212(5) Uani 1 1 d . . . . .
O6 O 0.06728(17) 0.2984(3) 0.64625(10) 0.0213(4) Uani 1 1 d . . . . .
O7 O 0.05823(16) 0.1963(3) 0.29922(9) 0.0190(4) Uani 1 1 d . . . . .
O8 O -0.06029(17) 0.1178(4) 0.20637(10) 0.0240(5) Uani 1 1 d . . . . .
O9 O 0.30346(17) 0.3894(3) 0.23212(10) 0.0184(4) Uani 1 1 d . . . . .
O10 O 0.15154(18) 0.2410(3) -0.10755(10) 0.0227(5) Uani 1 1 d . . . . .

loop_
_atom_site_aniso_label
_atom_site_aniso_U_11
_atom_site_aniso_U_22
_atom_site_aniso_U_33
_atom_site_aniso_U_23
_atom_site_aniso_U_13
_atom_site_aniso_U_12
C1 0.0236(15) 0.047(2) 0.0174(11) 0.0030(13) 0.0055(10) 0.0105(15)
C2 0.0199(13) 0.0142(14) 0.0153(11) 0.0005(10) -0.0003(9) -0.0023(12)
C3 0.0145(13) 0.0156(15) 0.0188(11) 0.0004(10) 0.0007(9) 0.0003(11)
C4 0.0175(13) 0.0137(14) 0.0177(11) -0.0011(10) -0.0016(9) -0.0002(11)
C5 0.0169(13) 0.0118(14) 0.0193(11) 0.0000(10) 0.0001(10) -0.0032(11)
C6 0.0144(12) 0.0146(14) 0.0232(12) 0.0012(11) 0.0008(9) 0.0005(11)
C7 0.0179(13) 0.0170(15) 0.0191(11) 0.0014(11) -0.0038(10) -0.0007(11)
C8 0.0190(13) 0.0126(14) 0.0201(12) 0.0014(10) 0.0019(10) -0.0001(11)
C9 0.0170(13) 0.0130(14) 0.0206(12) 0.0005(10) 0.0024(10) -0.0008(11)
C10 0.0156(13) 0.0120(14) 0.0215(12) 0.0017(10) 0.0031(10) -0.0009(11)
C11 0.0182(13) 0.0114(14) 0.0178(12) 0.0007(10) 0.0041(10) 0.0006(11)
C12 0.0213(14) 0.0145(15) 0.0158(11) 0.0005(10) 0.0029(10) -0.0008(11)
C13 0.0206(15) 0.0280(19) 0.0361(15) 0.0006(14) 0.0058(12) -0.0064(14)
C14 0.0185(13) 0.0143(14) 0.0175(12) 0.0010(10) 0.0042(9) -0.0020(12)
C15 0.0194(14) 0.0157(15) 0.0184(12) 0.0008(11) 0.0007(10) 0.0021(11)
C16 0.0166(13) 0.0192(15) 0.0188(11) -0.0006(11) 0.0027(9) 0.0029(12)
C17 0.0202(13) 0.0147(14) 0.0170(11) -0.0017(10) 0.0020(10) -0.0031(12)
C18 0.0157(13) 0.0194(16) 0.0200(12) 0.0004(11) 0.0004(9) 0.0003(12)
C19 0.0180(13) 0.0164(16) 0.0218(12) 0.0004(11) 0.0033(10) 0.0020(11)
C20 0.0209(14) 0.0297(19) 0.0197(12) 0.0002(12) -0.0016(10) 0.0023(13)
C21 0.0193(14) 0.044(2) 0.0207(12) 0.0047(13) 0.0052(10) -0.0018(14)
C22 0.0184(12) 0.0154(14) 0.0162(11) 0.0017(11) 0.0024(9) 0.0037(12)
C23 0.0187(13) 0.0176(15) 0.0190(12) -0.0018(11) -0.0015(10) 0.0016(11)
C24 0.0135(13) 0.0164(15) 0.0214(12) 0.0012(11) 0.0012(10) -0.0007(11)
C25 0.0167(13) 0.0143(14) 0.0181(11) -0.0003(11) 0.0001(9) 0.0010(11)
C26 0.0183(13) 0.0157(14) 0.0169(11) 0.0002(11) -0.0018(9) 0.0010(11)
C27 0.0148(13) 0.0193(15) 0.0194(11) 0.0025(11) 0.0008(9) -0.0011(12)
C28 0.0137(11) 0.0146(15) 0.0213(12) -0.0001(11) 0.0012(9) -0.0005(10)
C29 0.0159(13) 0.0136(14) 0.0205(12) -0.0005(10) 0.0022(10) -0.0017(11)
C30 0.0173(13) 0.0125(14) 0.0209(12) 0.0001(11) 0.0022(10) 0.0001(11)
C31 0.0175(13) 0.0122(14) 0.0196(12) -0.0009(10) 0.0017(10) 0.0001(11)
C32 0.0191(14) 0.0196(16) 0.0159(11) -0.0003(10) 0.0007(9) -0.0004(12)
C33 0.0224(17) 0.0215(18) 0.059(2) -0.0035(16) 0.0117(15) 0.0017(14)
C34 0.0177(13) 0.0171(15) 0.0169(12) -0.0006(10) 0.0014(9) 0.0024(11)
C35 0.0236(15) 0.0153(15) 0.0205(12) -0.0006(11) -0.0014(10) -0.0023(12)
C36 0.0209(14) 0.0202(16) 0.0207(12) 0.0031(11) 0.0031(10) -0.0018(12)
C37 0.0218(14) 0.0168(16) 0.0159(11) 0.0015(10) 0.0010(10) 0.0065(12)
C38 0.0194(14) 0.0200(16) 0.0188(12) -0.0029(11) -0.0003(10) -0.0003(11)
C39 0.0175(13) 0.0181(16) 0.0203(13) 0.0007(11) 0.0028(10) -0.0006(11)
C40 0.0229(15) 0.040(2) 0.0183(12) -0.0025(12) -0.0029(10) -0.0005(14)
O1 0.0197(9) 0.0275(12) 0.0144(8) 0.0013(8) 0.0004(7) 0.0041(9)
O2 0.0168(9) 0.0222(11) 0.0156(8) -0.0007(8) 0.0020(7) 0.0007(8)
O3 0.0166(10) 0.0275(13) 0.0202(8) 0.0011(8) 0.0012(7) 0.0008(9)
O4 0.0165(10) 0.0200(12) 0.0236(9) 0.0039(8) 0.0046(7) 0.0038(8)
O5 0.0188(10) 0.0292(13) 0.0154(8) -0.0014(8) 0.0009(7) 0.0020(9)
O6 0.0213(10) 0.0263(12) 0.0164(8) -0.0022(8) 0.0032(7) -0.0018(10)
O7 0.0174(10) 0.0239(12) 0.0155(8) -0.0002(8) -0.0002(7) -0.0051(8)
O8 0.0182(10) 0.0322(13) 0.0212(9) 0.0010(9) 0.0001(7) -0.0051(9)
O9 0.0159(10) 0.0162(11) 0.0233(9) -0.0025(8) 0.0037(7) -0.0024(8)
O10 0.0247(11) 0.0276(13) 0.0156(8) 0.0004(8) 0.0008(7) -0.0035(9)

loop_
_atom_type_symbol
_atom_type_description
_atom_type_scat_dispersion_real
_atom_type_scat_dispersion_imag
_atom_type_scat_source
C C 0.0181 0.0091 'International Tables Vol C Tables 4.2.6.8 and 6.1.1.4'
H H 0.0000 0.0000 'International Tables Vol C Tables 4.2.6.8 and 6.1.1.4'
O O 0.0492 0.0322 'International Tables Vol C Tables 4.2.6.8 and 6.1.1.4'

loop_
_geom_angle_atom_site_label_1
_geom_angle_atom_site_label_2
_geom_angle_atom_site_label_3
_geom_angle
_geom_angle_site_symmetry_1
_geom_angle_site_symmetry_3
_geom_angle_publ_flag
O1 C1 H1A 109.5 . . ?
O1 C1 H1B 109.5 . . ?
H1A C1 H1B 109.5 . . ?
O1 C1 H1C 109.5 . . ?
H1A C1 H1C 109.5 . . ?
H1B C1 H1C 109.5 . . ?
O1 C2 C7 115.8(2) . . ?
O1 C2 C3 124.7(3) . . ?
C7 C2 C3 119.5(2) . . ?
C4 C3 C2 119.6(3) . . ?
C4 C3 H3 120.2 . . ?
C2 C3 H3 120.2 . . ?
C3 C4 C5 121.6(2) . . ?
C3 C4 H4 119.2 . . ?
C5 C4 H4 119.2 . . ?
C4 C5 C6 117.7(2) . . ?
C4 C5 C8 124.6(2) . . ?
C6 C5 C8 117.7(3) . . ?
C7 C6 C5 121.3(3) . . ?
C7 C6 H6 119.4 . . ?
C5 C6 H6 119.4 . . ?
C6 C7 C2 120.2(2) . . ?
C6 C7 H7 119.9 . . ?
C2 C7 H7 119.9 . . ?
C9 C8 C5 128.9(3) . . ?
C9 C8 H8 115.6 . . ?
C5 C8 H8 115.6 . . ?
C8 C9 O2 123.6(2) . . ?
C8 C9 C10 128.8(3) . . ?
O2 C9 C10 107.6(2) . . ?
C11 C10 O4 129.9(3) . . ?
C11 C10 C9 109.9(2) . . ?
O4 C10 C9 120.2(2) . . ?
C10 C11 C14 131.5(3) . . ?
C10 C11 C12 105.7(2) . . ?
C14 C11 C12 122.8(2) . . ?
O3 C12 O2 119.3(2) . . ?
O3 C12 C11 132.2(2) . . ?
O2 C12 C11 108.5(2) . . ?
O4 C13 H13A 109.5 . . ?
O4 C13 H13B 109.5 . . ?
H13A C13 H13B 109.5 . . ?
O4 C13 H13C 109.5 . . ?
H13A C13 H13C 109.5 . . ?
H13B C13 H13C 109.5 . . ?
C19 C14 C15 118.0(2) . . ?
C19 C14 C11 121.1(2) . . ?
C15 C14 C11 120.9(2) . . ?
C16 C15 C14 121.0(3) . . ?
C16 C15 H15 119.5 . . ?
C14 C15 H15 119.5 . . ?
C15 C16 C17 119.5(3) . . ?
C15 C16 H16 120.2 . . ?
C17 C16 H16 120.2 . . ?
O5 C17 C18 124.5(2) . . ?
O5 C17 C16 115.0(2) . . ?
C18 C17 C16 120.5(2) . . ?
C17 C18 C19 119.5(3) . . ?
C17 C18 H18 120.3 . . ?
C19 C18 H18 120.3 . . ?
C18 C19 C14 121.5(3) . . ?
C18 C19 H19 119.2 . . ?
C14 C19 H19 119.2 . . ?
O5 C20 H20A 109.5 . . ?
O5 C20 H20B 109.5 . . ?
H20A C20 H20B 109.5 . . ?
O5 C20 H20C 109.5 . . ?
H20A C20 H20C 109.5 . . ?
H20B C20 H20C 109.5 . . ?
O6 C21 H21A 109.5 . . ?
O6 C21 H21B 109.5 . . ?
H21A C21 H21B 109.5 . . ?
O6 C21 H21C 109.5 . . ?
H21A C21 H21C 109.5 . . ?
H21B C21 H21C 109.5 . . ?
O6 C22 C23 115.3(2) . . ?
O6 C22 C27 124.6(3) . . ?
C23 C22 C27 120.1(2) . . ?
C24 C23 C22 119.9(2) . . ?
C24 C23 H23 120.0 . . ?
C22 C23 H23 120.0 . . ?
C23 C24 C25 121.3(3) . . ?
C23 C24 H24 119.4 . . ?
C25 C24 H24 119.4 . . ?
C26 C25 C24 118.0(2) . . ?
C26 C25 C28 124.2(2) . . ?
C24 C25 C28 117.8(3) . . ?
C27 C26 C25 121.2(3) . . ?
C27 C26 H26 119.4 . . ?
C25 C26 H26 119.4 . . ?
C26 C27 C22 119.4(3) . . ?
C26 C27 H27 120.3 . . ?
C22 C27 H27 120.3 . . ?
C29 C28 C25 128.6(3) . . ?
C29 C28 H28 115.7 . . ?
C25 C28 H28 115.7 . . ?
C28 C29 O7 123.9(2) . . ?
C28 C29 C30 128.4(3) . . ?
O7 C29 C30 107.6(2) . . ?
C31 C30 O9 129.7(2) . . ?
C31 C30 C29 110.5(3) . . ?
O9 C30 C29 119.8(2) . . ?
C30 C31 C34 130.7(3) . . ?
C30 C31 C32 105.4(2) . . ?
C34 C31 C32 123.9(2) . . ?
O8 C32 O7 119.4(2) . . ?
O8 C32 C31 132.0(2) . . ?
O7 C32 C31 108.6(2) . . ?
O9 C33 H33A 109.5 . . ?
O9 C33 H33B 109.5 . . ?
H33A C33 H33B 109.5 . . ?
O9 C33 H33C 109.5 . . ?
H33A C33 H33C 109.5 . . ?
H33B C33 H33C 109.5 . . ?
C39 C34 C35 118.5(2) . . ?
C39 C34 C31 121.3(3) . . ?
C35 C34 C31 120.2(3) . . ?
C36 C35 C34 121.0(3) . . ?
C36 C35 H35 119.5 . . ?
C34 C35 H35 119.5 . . ?
C35 C36 C37 119.6(3) . . ?
C35 C36 H36 120.2 . . ?
C37 C36 H36 120.2 . . ?
O10 C37 C38 124.5(3) . . ?
O10 C37 C36 114.9(3) . . ?
C38 C37 C36 120.6(2) . . ?
C37 C38 C39 119.3(3) . . ?
C37 C38 H38 120.4 . . ?
C39 C38 H38 120.4 . . ?
C34 C39 C38 121.0(3) . . ?
C34 C39 H39 119.5 . . ?
C38 C39 H39 119.5 . . ?
O10 C40 H40A 109.5 . . ?
O10 C40 H40B 109.5 . . ?
H40A C40 H40B 109.5 . . ?
O10 C40 H40C 109.5 . . ?
H40A C40 H40C 109.5 . . ?
H40B C40 H40C 109.5 . . ?
C2 O1 C1 117.4(2) . . ?
C9 O2 C12 108.2(2) . . ?
C10 O4 C13 113.2(2) . . ?
C17 O5 C20 116.7(2) . . ?
C22 O6 C21 117.0(2) . . ?
C29 O7 C32 107.9(2) . . ?
C30 O9 C33 115.1(3) . . ?
C37 O10 C40 117.4(2) . . ?

loop_
_geom_bond_atom_site_label_1
_geom_bond_atom_site_label_2
_geom_bond_distance
_geom_bond_site_symmetry_2
_geom_bond_publ_flag
C1 O1 1.430(4) . ?
C1 H1A 0.9600 . ?
C1 H1B 0.9600 . ?
C1 H1C 0.9600 . ?
C2 O1 1.367(3) . ?
C2 C7 1.394(4) . ?
C2 C3 1.400(3) . ?
C3 C4 1.388(4) . ?
C3 H3 0.9300 . ?
C4 C5 1.398(4) . ?
C4 H4 0.9300 . ?
C5 C6 1.405(4) . ?
C5 C8 1.465(4) . ?
C6 C7 1.381(4) . ?
C6 H6 0.9300 . ?
C7 H7 0.9300 . ?
C8 C9 1.348(4) . ?
C8 H8 0.9300 . ?
C9 O2 1.382(3) . ?
C9 C10 1.449(4) . ?
C10 C11 1.358(4) . ?
C10 O4 1.357(3) . ?
C11 C14 1.473(3) . ?
C11 C12 1.473(4) . ?
C12 O3 1.201(4) . ?
C12 O2 1.397(3) . ?
C13 O4 1.441(4) . ?
C13 H13A 0.9600 . ?
C13 H13B 0.9600 . ?
C13 H13C 0.9600 . ?
C14 C19 1.399(4) . ?
C14 C15 1.405(4) . ?
C15 C16 1.395(4) . ?
C15 H15 0.9300 . ?
C16 C17 1.398(4) . ?
C16 H16 0.9300 . ?
C17 O5 1.374(3) . ?
C17 C18 1.384(4) . ?
C18 C19 1.394(4) . ?
C18 H18 0.9300 . ?
C19 H19 0.9300 . ?
C20 O5 1.432(3) . ?
C20 H20A 0.9600 . ?
C20 H20B 0.9600 . ?
C20 H20C 0.9600 . ?
C21 O6 1.424(4) . ?
C21 H21A 0.9600 . ?
C21 H21B 0.9600 . ?
C21 H21C 0.9600 . ?
C22 O6 1.366(3) . ?
C22 C23 1.393(4) . ?
C22 C27 1.398(4) . ?
C23 C24 1.381(4) . ?
C23 H23 0.9300 . ?
C24 C25 1.408(4) . ?
C24 H24 0.9300 . ?
C25 C26 1.398(4) . ?
C25 C28 1.460(3) . ?
C26 C27 1.395(4) . ?
C26 H26 0.9300 . ?
C27 H27 0.9300 . ?
C28 C29 1.349(4) . ?
C28 H28 0.9300 . ?
C29 O7 1.385(3) . ?
C29 C30 1.441(4) . ?
C30 C31 1.357(4) . ?
C30 O9 1.358(4) . ?
C31 C34 1.473(3) . ?
C31 C32 1.473(4) . ?
C32 O8 1.204(4) . ?
C32 O7 1.401(3) . ?
C33 O9 1.435(4) . ?
C33 H33A 0.9600 . ?
C33 H33B 0.9600 . ?
C33 H33C 0.9600 . ?
C34 C39 1.396(4) . ?
C34 C35 1.399(4) . ?
C35 C36 1.389(4) . ?
C35 H35 0.9300 . ?
C36 C37 1.396(4) . ?
C36 H36 0.9300 . ?
C37 O10 1.373(3) . ?
C37 C38 1.383(4) . ?
C38 C39 1.403(4) . ?
C38 H38 0.9300 . ?
C39 H39 0.9300 . ?
C40 O10 1.428(4) . ?
C40 H40A 0.9600 . ?
C40 H40B 0.9600 . ?
C40 H40C 0.9600 . ?

loop_
_geom_torsion_atom_site_label_1
_geom_torsion_atom_site_label_2
_geom_torsion_atom_site_label_3
_geom_torsion_atom_site_label_4
_geom_torsion
_geom_torsion_site_symmetry_1
_geom_torsion_site_symmetry_2
_geom_torsion_site_symmetry_3
_geom_torsion_site_symmetry_4
_geom_torsion_publ_flag
O1 C2 C3 C4 -176.9(3) . . . . ?
C7 C2 C3 C4 2.3(4) . . . . ?
C2 C3 C4 C5 -0.7(4) . . . . ?
C3 C4 C5 C6 -1.2(4) . . . . ?
C3 C4 C5 C8 -179.2(3) . . . . ?
C4 C5 C6 C7 1.5(5) . . . . ?
C8 C5 C6 C7 179.7(3) . . . . ?
C5 C6 C7 C2 0.0(5) . . . . ?
O1 C2 C7 C6 177.3(3) . . . . ?
C3 C2 C7 C6 -2.0(5) . . . . ?
C4 C5 C8 C9 -15.4(5) . . . . ?
C6 C5 C8 C9 166.6(3) . . . . ?
C5 C8 C9 O2 -1.9(5) . . . . ?
C5 C8 C9 C10 177.4(3) . . . . ?
C8 C9 C10 C11 179.8(3) . . . . ?
O2 C9 C10 C11 -0.8(3) . . . . ?
C8 C9 C10 O4 1.4(5) . . . . ?
O2 C9 C10 O4 -179.1(3) . . . . ?
O4 C10 C11 C14 -0.8(6) . . . . ?
C9 C10 C11 C14 -179.0(3) . . . . ?
O4 C10 C11 C12 177.2(3) . . . . ?
C9 C10 C11 C12 -0.9(3) . . . . ?
C10 C11 C12 O3 -177.7(4) . . . . ?
C14 C11 C12 O3 0.6(5) . . . . ?
C10 C11 C12 O2 2.3(3) . . . . ?
C14 C11 C12 O2 -179.4(3) . . . . ?
C10 C11 C14 C19 -167.6(3) . . . . ?
C12 C11 C14 C19 14.6(5) . . . . ?
C10 C11 C14 C15 13.4(5) . . . . ?
C12 C11 C14 C15 -164.3(3) . . . . ?
C19 C14 C15 C16 -0.4(5) . . . . ?
C11 C14 C15 C16 178.5(3) . . . . ?
C14 C15 C16 C17 0.8(5) . . . . ?
C15 C16 C17 O5 179.2(3) . . . . ?
C15 C16 C17 C18 -1.3(5) . . . . ?
O5 C17 C18 C19 -179.1(3) . . . . ?
C16 C17 C18 C19 1.5(5) . . . . ?
C17 C18 C19 C14 -1.1(5) . . . . ?
C15 C14 C19 C18 0.5(5) . . . . ?
C11 C14 C19 C18 -178.4(3) . . . . ?
O6 C22 C23 C24 -178.0(3) . . . . ?
C27 C22 C23 C24 2.1(4) . . . . ?
C22 C23 C24 C25 -0.3(4) . . . . ?
C23 C24 C25 C26 -2.0(4) . . . . ?
C23 C24 C25 C28 177.0(3) . . . . ?
C24 C25 C26 C27 2.5(4) . . . . ?
C28 C25 C26 C27 -176.4(3) . . . . ?
C25 C26 C27 C22 -0.8(4) . . . . ?
O6 C22 C27 C26 178.5(3) . . . . ?
C23 C22 C27 C26 -1.5(4) . . . . ?
C26 C25 C28 C29 9.4(5) . . . . ?
C24 C25 C28 C29 -169.5(3) . . . . ?
C25 C28 C29 O7 -1.7(5) . . . . ?
C25 C28 C29 C30 175.2(3) . . . . ?
C28 C29 C30 C31 -177.4(3) . . . . ?
O7 C29 C30 C31 -0.2(3) . . . . ?
C28 C29 C30 O9 0.3(5) . . . . ?
O7 C29 C30 O9 177.5(3) . . . . ?
O9 C30 C31 C34 3.1(6) . . . . ?
C29 C30 C31 C34 -179.4(3) . . . . ?
O9 C30 C31 C32 -176.9(3) . . . . ?
C29 C30 C31 C32 0.5(3) . . . . ?
C30 C31 C32 O8 177.7(4) . . . . ?
C34 C31 C32 O8 -2.3(5) . . . . ?
C30 C31 C32 O7 -0.6(3) . . . . ?
C34 C31 C32 O7 179.3(3) . . . . ?
C30 C31 C34 C39 164.8(3) . . . . ?
C32 C31 C34 C39 -15.1(4) . . . . ?
C30 C31 C34 C35 -13.3(5) . . . . ?
C32 C31 C34 C35 166.8(3) . . . . ?
C39 C34 C35 C36 -1.7(5) . . . . ?
C31 C34 C35 C36 176.5(3) . . . . ?
C34 C35 C36 C37 0.5(5) . . . . ?
C35 C36 C37 O10 -177.8(3) . . . . ?
C35 C36 C37 C38 1.5(5) . . . . ?
O10 C37 C38 C39 177.1(3) . . . . ?
C36 C37 C38 C39 -2.1(5) . . . . ?
C35 C34 C39 C38 1.1(4) . . . . ?
C31 C34 C39 C38 -177.1(3) . . . . ?
C37 C38 C39 C34 0.8(5) . . . . ?
C7 C2 O1 C1 -176.5(3) . . . . ?
C3 C2 O1 C1 2.8(4) . . . . ?
C8 C9 O2 C12 -178.3(3) . . . . ?
C10 C9 O2 C12 2.3(3) . . . . ?
O3 C12 O2 C9 177.1(3) . . . . ?
C11 C12 O2 C9 -2.9(3) . . . . ?
C11 C10 O4 C13 81.3(4) . . . . ?
C9 C10 O4 C13 -100.7(3) . . . . ?
C18 C17 O5 C20 0.4(4) . . . . ?
C16 C17 O5 C20 179.9(3) . . . . ?
C23 C22 O6 C21 176.7(3) . . . . ?
C27 C22 O6 C21 -3.3(4) . . . . ?
C28 C29 O7 C32 177.2(3) . . . . ?
C30 C29 O7 C32 -0.2(3) . . . . ?
O8 C32 O7 C29 -178.1(3) . . . . ?
C31 C32 O7 C29 0.5(3) . . . . ?
C31 C30 O9 C33 -81.8(4) . . . . ?
C29 C30 O9 C33 101.0(3) . . . . ?
C38 C37 O10 C40 4.9(4) . . . . ?
C36 C37 O10 C40 -175.8(3) . . . . ?
